data_7056676
loop_
_publ_author_name
'Jin, Zhanbin'
'Bai, Jie'
'Wei, Tingting'
'Li, Fengyan'
'Song, Chunli'
'Luo, Xinze'
'Xu, Lin'

_publ_section_title
;
 New series of mononuclear lanthanide single molecule magnets based on
 sandwich-type germanomolybdates [Ln(GeMo11O39)2]13- (Ln = ErIII, GdIII,
 DyIII or TbIII)
;
_journal_name_full 'New J. Chem.'
_journal_paper_doi 10.1039/C7NJ02104F
_journal_year 2017
_chemical_formula_sum 'C32 H113 Er Ge2 Mo22 N8 O100'
_chemical_formula_weight 4633.42
_chemical_name_systematic
;
 ?
;
_space_group_crystal_system monoclinic
_space_group_IT_number 7
_space_group_name_Hall 'P -2yac'
_space_group_name_H-M_alt 'P 1 n 1'
_symmetry_space_group_name_Hall 'P -2yac'
_symmetry_space_group_name_H-M 'P 1 n 1'
_atom_sites_solution_hydrogens geom
_audit_creation_method SHELXL-2014
_audit_update_record
;
2017-10-04 deposited with the CCDC.
2017-10-09 downloaded from the CCDC.
;
_cell_angle_alpha 90
_cell_angle_beta 96.168(4)
_cell_angle_gamma 90
_cell_formula_units_Z 2
_cell_length_a 13.1184(6)
_cell_length_b 12.6369(5)
_cell_length_c 32.3036(12)
_cell_measurement_reflns_used 5780
_cell_measurement_temperature 293(2)
_cell_measurement_theta_max 29.1761
_cell_measurement_theta_min 2.8269
_cell_volume 5324.2(4)
_computing_cell_refinement
;
CrysAlisPro, Oxford Diffraction Ltd.,
Version 1.171.35.21 (release 20-01-2012 CrysAlis171 .NET)
(compiled Jan 23 2012,18:06:46)
;
_computing_data_collection
;
CrysAlisPro, Oxford Diffraction Ltd.,
Version 1.171.35.21 (release 20-01-2012 CrysAlis171 .NET)
(compiled Jan 23 2012,18:06:46)
;
_computing_data_reduction
;
CrysAlisPro, Oxford Diffraction Ltd.,
Version 1.171.35.21 (release 20-01-2012 CrysAlis171 .NET)
(compiled Jan 23 2012,18:06:46)
;
_computing_molecular_graphics 'DIAMOND (Brandenburg, 1999)'
_computing_publication_material SHELXTL
_computing_structure_refinement 'SHELXL-2014 (Sheldrick, 2014)'
_computing_structure_solution 'SHELXL-2014 (Sheldrick, 2014)'
_diffrn_ambient_temperature 293(2)
_diffrn_measured_fraction_theta_full 0.970
_diffrn_measured_fraction_theta_max 0.996
_diffrn_measurement_device_type 'Xcalibur, Ruby, Gemini ultra'
_diffrn_measurement_method '\f and \w scans'
_diffrn_radiation_type MoK\a
_diffrn_radiation_wavelength 0.71073
_diffrn_reflns_av_R_equivalents 0.0535
_diffrn_reflns_av_unetI/netI 0.0829
_diffrn_reflns_Laue_measured_fraction_full 0.970
_diffrn_reflns_Laue_measured_fraction_max 0.996
_diffrn_reflns_limit_h_max 15
_diffrn_reflns_limit_h_min -13
_diffrn_reflns_limit_k_max 12
_diffrn_reflns_limit_k_min -15
_diffrn_reflns_limit_l_max 38
_diffrn_reflns_limit_l_min -32
_diffrn_reflns_number 20044
_diffrn_reflns_point_group_measured_fraction_full 0.970
_diffrn_reflns_point_group_measured_fraction_max 0.996
_diffrn_reflns_theta_full 25.242
_diffrn_reflns_theta_max 25.000
_diffrn_reflns_theta_min 3.006
_diffrn_source 'Enhance (Mo) X-ray Source'
_exptl_absorpt_coefficient_mu 3.956
_exptl_absorpt_correction_T_max 1.00000
_exptl_absorpt_correction_T_min 0.93987
_exptl_absorpt_correction_type multi-scan
_exptl_crystal_colour green
_exptl_crystal_density_diffrn 2.890
_exptl_crystal_density_method 'not measured'
_exptl_crystal_description block
_exptl_crystal_F_000 4434
_exptl_crystal_size_max 0.450
_exptl_crystal_size_mid 0.350
_exptl_crystal_size_min 0.320
_refine_diff_density_max 1.102
_refine_diff_density_min -1.225
_refine_diff_density_rms 0.184
_refine_ls_abs_structure_details
;
 Refined as an inversion twin.
;
_refine_ls_abs_structure_Flack 0.295(14)
_refine_ls_extinction_method none
_refine_ls_goodness_of_fit_ref 1.013
_refine_ls_hydrogen_treatment constr
_refine_ls_matrix_type full
_refine_ls_number_parameters 1184
_refine_ls_number_reflns 12711
_refine_ls_number_restraints 92
_refine_ls_restrained_S_all 13.932
_refine_ls_R_factor_all 0.0530
_refine_ls_R_factor_gt 0.0452
_refine_ls_shift/su_max 0.003
_refine_ls_shift/su_mean 0.000
_refine_ls_structure_factor_coef Fsqd
_refine_ls_weighting_details 'w=1/[\s^2^(Fo^2^)+(0.0447P)^2^] where P=(Fo^2^+2Fc^2^)/3'
_refine_ls_weighting_scheme calc
_refine_ls_wR_factor_gt 0.1032
_refine_ls_wR_factor_ref 0.1082
_reflns_Friedel_coverage 0.999
_reflns_Friedel_fraction_full 0.970
_reflns_Friedel_fraction_max 0.996
_reflns_number_gt 11203
_reflns_number_total 12711
_reflns_threshold_expression 'I > 2\s(I)'
_cod_data_source_file c7nj02104f2.cif
_cod_data_source_block 1_sq
_cod_database_code 7056676
_shelx_space_group_comment
;
The symmetry employed for this shelxl refinement is uniquely defined
by the following loop, which should always be used as a source of
symmetry information in preference to the above space-group names.
They are only intended as comments.
;
_shelx_estimated_absorpt_t_min 0.269
_shelx_estimated_absorpt_t_max 0.364
_shelxl_version_number 2014-3

loop_
_space_group_symop_operation_xyz
'x, y, z'
'x+1/2, -y, z+1/2'

loop_
_atom_site_label
_atom_site_type_symbol
_atom_site_fract_x
_atom_site_fract_y
_atom_site_fract_z
_atom_site_U_iso_or_equiv
_atom_site_adp_type
_atom_site_occupancy
_atom_site_site_symmetry_order
_atom_site_calc_flag
_atom_site_refinement_flags_posn
_atom_site_refinement_flags_adp
C1 C 0.4331(17) -0.1131(19) 0.3940(7) 0.042(6) Uani 1 1 d . U
H1A H 0.3820 -0.0947 0.4124 0.050 Uiso 1 1 calc R U
H1B H 0.4017 -0.1609 0.3728 0.050 Uiso 1 1 calc R U
C2 C 0.469(2) -0.014(2) 0.3735(9) 0.061(8) Uani 1 1 d . .
H2A H 0.5176 -0.0329 0.3540 0.074 Uiso 1 1 calc R U
H2B H 0.4113 0.0210 0.3581 0.074 Uiso 1 1 calc R U
C3 C 0.5746(18) -0.0893(18) 0.4465(8) 0.048(7) Uani 1 1 d . .
H3A H 0.6373 -0.1235 0.4583 0.058 Uiso 1 1 calc R U
H3B H 0.5341 -0.0729 0.4691 0.058 Uiso 1 1 calc R U
C4 C 0.601(2) 0.013(2) 0.4248(9) 0.054(7) Uani 1 1 d . .
H4A H 0.6349 0.0613 0.4454 0.064 Uiso 1 1 calc R U
H4B H 0.6491 -0.0023 0.4048 0.064 Uiso 1 1 calc R U
C5 C 0.5559(18) 0.202(3) 0.3079(8) 0.078(11) Uani 1 1 d D .
H5A H 0.4831 0.2091 0.2994 0.093 Uiso 1 1 calc R U
H5B H 0.5656 0.1572 0.3325 0.093 Uiso 1 1 calc R U
C6 C 0.604(2) 0.302(2) 0.3154(11) 0.114(14) Uiso 1 1 d D .
H6A H 0.5801 0.3464 0.2916 0.137 Uiso 1 1 calc DR U
H6B H 0.5746 0.3324 0.3391 0.137 Uiso 1 1 calc DR U
C7 C 0.7217(17) 0.1689(18) 0.2795(7) 0.039(6) Uani 1 1 d . .
H7A H 0.7540 0.1487 0.2550 0.047 Uiso 1 1 calc R U
H7B H 0.7486 0.1236 0.3023 0.047 Uiso 1 1 calc R U
C8 C 0.745(2) 0.2770(19) 0.2897(8) 0.052(7) Uani 1 1 d . .
H8A H 0.8194 0.2838 0.2947 0.063 Uiso 1 1 calc R U
H8B H 0.7230 0.3201 0.2656 0.063 Uiso 1 1 calc R U
C9 C 0.354(2) 0.657(2) 0.6586(8) 0.050(7) Uani 1 1 d . .
H9A H 0.2840 0.6660 0.6463 0.060 Uiso 1 1 calc R U
H9B H 0.3917 0.6178 0.6394 0.060 Uiso 1 1 calc R U
C10 C 0.4035(14) 0.7633(17) 0.6680(7) 0.031(5) Uani 1 1 d . .
H10A H 0.4059 0.8025 0.6423 0.037 Uiso 1 1 calc R U
H10B H 0.3629 0.8036 0.6858 0.037 Uiso 1 1 calc R U
C11 C 0.456(2) 0.5826(19) 0.7191(10) 0.061(8) Uani 1 1 d . .
H11A H 0.4942 0.5392 0.7014 0.073 Uiso 1 1 calc R U
H11B H 0.4503 0.5444 0.7448 0.073 Uiso 1 1 calc R U
C12 C 0.5095(19) 0.682(2) 0.7282(7) 0.050(7) Uani 1 1 d . .
H12A H 0.5797 0.6680 0.7395 0.060 Uiso 1 1 calc R U
H12B H 0.4765 0.7210 0.7490 0.060 Uiso 1 1 calc R U
C13 C 0.796(3) 0.247(2) 0.4638(10) 0.076(10) Uani 1 1 d . .
H13A H 0.7956 0.1912 0.4433 0.091 Uiso 1 1 calc R U
H13B H 0.8268 0.2193 0.4903 0.091 Uiso 1 1 calc R U
C14 C 0.861(2) 0.340(2) 0.4507(11) 0.076(9) Uani 1 1 d . .
H14A H 0.9310 0.3180 0.4491 0.092 Uiso 1 1 calc R U
H14B H 0.8609 0.3974 0.4708 0.092 Uiso 1 1 calc R U
C15 C 0.649(3) 0.307(4) 0.4274(14) 0.125(15) Uani 1 1 d . U
H15A H 0.5779 0.3254 0.4288 0.150 Uiso 1 1 calc R U
H15B H 0.6526 0.2485 0.4080 0.150 Uiso 1 1 calc R U
C16 C 0.710(3) 0.402(3) 0.4143(13) 0.107(13) Uani 1 1 d . U
H16A H 0.6739 0.4321 0.3893 0.129 Uiso 1 1 calc R U
H16B H 0.7120 0.4549 0.4361 0.129 Uiso 1 1 calc R U
C17 C 0.357(4) 0.486(4) 0.2799(16) 0.130(16) Uani 1 1 d . U
H17A H 0.3216 0.4236 0.2879 0.156 Uiso 1 1 calc R U
H17B H 0.3917 0.4675 0.2558 0.156 Uiso 1 1 calc R U
C18 C 0.286(3) 0.561(3) 0.2677(14) 0.120(15) Uani 1 1 d . U
H18A H 0.2419 0.5733 0.2895 0.144 Uiso 1 1 calc R U
H18B H 0.2440 0.5384 0.2427 0.144 Uiso 1 1 calc R U
C19 C 0.433(3) 0.680(3) 0.2935(12) 0.094(11) Uani 1 1 d . U
H19A H 0.4798 0.7340 0.2856 0.113 Uiso 1 1 calc R U
H19B H 0.4035 0.7052 0.3181 0.113 Uiso 1 1 calc R U
C20 C 0.485(3) 0.590(3) 0.3028(14) 0.107(13) Uani 1 1 d . U
H20A H 0.5222 0.5718 0.2794 0.128 Uiso 1 1 calc R U
H20B H 0.5351 0.6033 0.3265 0.128 Uiso 1 1 calc R U
N1 N 0.5160(14) -0.1629(14) 0.4167(5) 0.039(5) Uani 1 1 d . .
H1C H 0.5577 -0.1886 0.3991 0.047 Uiso 1 1 calc R U
H1D H 0.4932 -0.2170 0.4307 0.047 Uiso 1 1 calc R U
N2 N 0.6134(15) 0.1547(14) 0.2716(6) 0.044(5) Uani 1 1 d . U
H2C H 0.5994 0.0860 0.2689 0.053 Uiso 1 1 calc R U
H2D H 0.5908 0.1865 0.2478 0.053 Uiso 1 1 calc R U
N3 N 0.3575(14) 0.6021(15) 0.6989(7) 0.045(5) Uani 1 1 d . .
H3C H 0.3228 0.6404 0.7158 0.054 Uiso 1 1 calc R U
H3D H 0.3252 0.5404 0.6948 0.054 Uiso 1 1 calc R U
N4 N 0.698(2) 0.2797(17) 0.4675(7) 0.070(8) Uani 1 1 d . .
H4C H 0.6986 0.3356 0.4843 0.084 Uiso 1 1 calc R U
H4D H 0.6632 0.2280 0.4784 0.084 Uiso 1 1 calc R U
N5 N 0.4304(17) 0.5095(16) 0.3112(8) 0.067(7) Uani 1 1 d . .
H5C H 0.4008 0.5228 0.3342 0.081 Uiso 1 1 calc R U
H5D H 0.4712 0.4536 0.3162 0.081 Uiso 1 1 calc DR U
O1 O 0.0882(10) 0.9407(9) 0.4673(4) 0.022(3) Uani 1 1 d . .
O2 O -0.1136(10) 1.0234(10) 0.4355(4) 0.027(3) Uani 1 1 d . .
O3 O -0.2237(9) 0.9779(10) 0.5004(4) 0.021(3) Uani 1 1 d . .
O4 O -0.1424(9) 0.9441(9) 0.5797(4) 0.016(3) Uani 1 1 d . .
O5 O 0.0601(9) 0.9863(10) 0.6106(4) 0.023(3) Uani 1 1 d . .
O6 O 0.1132(10) 0.7702(10) 0.6902(4) 0.022(3) Uani 1 1 d . U
O7 O -0.0704(10) 0.6337(9) 0.5662(4) 0.023(3) Uani 1 1 d . .
O8 O -0.2290(9) 0.7480(10) 0.6010(4) 0.022(3) Uani 1 1 d . .
O9 O -0.2675(10) 0.7128(10) 0.6874(4) 0.024(3) Uani 1 1 d . .
O10 O -0.3269(10) 0.9065(10) 0.7086(4) 0.024(3) Uani 1 1 d D .
O11 O -0.3041(10) 0.4989(10) 0.6662(4) 0.032(3) Uani 1 1 d . .
O12 O -0.3931(10) 0.6626(10) 0.6211(4) 0.028(3) Uani 1 1 d . .
O13 O -0.1216(9) 0.6079(10) 0.6591(4) 0.023(3) Uani 1 1 d . .
O14 O 0.0699(9) 0.6136(10) 0.6330(4) 0.024(3) Uani 1 1 d . .
O15 O 0.0501(10) 0.5708(11) 0.7140(4) 0.031(3) Uani 1 1 d . .
O16 O -0.0274(9) 0.7923(9) 0.6284(4) 0.017(3) Uani 1 1 d . .
O17 O 0.2228(10) 0.9433(12) 0.6716(5) 0.037(4) Uani 1 1 d . .
O18 O 0.1573(9) 0.7995(10) 0.6115(4) 0.026(3) Uani 1 1 d . .
O19 O -0.3512(9) 0.8961(10) 0.5540(4) 0.020(3) Uani 1 1 d . .
O20 O -0.1834(9) 0.9036(9) 0.6628(4) 0.017(3) Uiso 1 1 d . .
O21 O 0.0195(10) 0.8103(11) 0.5421(4) 0.028(3) Uani 1 1 d . .
O22 O -0.1758(10) 0.7624(10) 0.5136(4) 0.029(3) Uani 1 1 d . .
O23 O -0.2195(13) 0.5537(13) 0.5057(5) 0.047(4) Uani 1 1 d . .
O24 O -0.1861(10) 0.8081(10) 0.4300(4) 0.023(3) Uani 1 1 d . U
O25 O 0.1583(10) 0.6104(10) 0.4402(4) 0.026(3) Uani 1 1 d . .
O26 O 0.2243(10) 0.7509(9) 0.3435(4) 0.024(3) Uani 1 1 d . .
O27 O 0.1759(9) 0.9466(10) 0.3570(4) 0.024(3) Uani 1 1 d . .
O28 O 0.0592(10) 1.0768(10) 0.4000(4) 0.025(3) Uani 1 1 d . .
O29 O -0.1259(11) 1.1712(10) 0.3752(4) 0.030(3) Uani 1 1 d . .
O30 O -0.0340(10) 1.0373(10) 0.3235(4) 0.030(3) Uani 1 1 d . .
O31 O -0.3312(11) 0.6604(11) 0.4240(5) 0.037(4) Uani 1 1 d . .
O32 O -0.1486(9) 0.7534(9) 0.3475(4) 0.015(3) Uani 1 1 d . U
O33 O -0.1697(9) 0.9134(9) 0.2803(4) 0.020(3) Uiso 1 1 d . .
O34 O 0.0248(9) 0.8271(9) 0.3101(4) 0.017(3) Uani 1 1 d . .
O35 O 0.1096(11) 0.9818(10) 0.2777(4) 0.032(4) Uani 1 1 d D .
O36 O 0.0749(10) 0.5994(10) 0.2947(4) 0.029(3) Uani 1 1 d . .
O37 O 0.1607(10) 0.7763(10) 0.2652(4) 0.026(3) Uani 1 1 d . .
O38 O 0.3084(10) 0.9176(11) 0.3013(5) 0.036(4) Uani 1 1 d D .
O39 O -0.0054(9) 0.8943(10) 0.3904(4) 0.020(3) Uani 1 1 d . .
O40 O 0.1358(11) 0.6326(11) 0.5549(5) 0.039(4) Uani 1 1 d . .
O41 O -0.0232(11) 0.8534(12) 0.2359(4) 0.036(4) Uani 1 1 d D .
O42 O 0.0431(11) 0.6533(11) 0.2119(4) 0.034(4) Uani 1 1 d . .
O43 O -0.3276(9) 0.8018(9) 0.3624(4) 0.018(3) Uani 1 1 d . U
O44 O -0.2717(10) 0.6046(10) 0.3473(4) 0.027(3) Uani 1 1 d . .
O45 O -0.0903(11) 0.5390(10) 0.3244(4) 0.030(3) Uani 1 1 d . .
O46 O -0.1322(10) 0.6079(10) 0.4156(4) 0.027(3) Uani 1 1 d . .
O47 O 0.0189(10) 0.4823(10) 0.3973(4) 0.028(3) Uani 1 1 d . .
O48 O 0.0433(9) 0.6775(9) 0.3764(4) 0.017(3) Uani 1 1 d . .
O49 O 0.3400(9) 0.6602(11) 0.4079(4) 0.030(3) Uani 1 1 d . .
O50 O 0.1927(9) 0.8122(9) 0.4191(4) 0.019(3) Uani 1 1 d . .
O51 O -0.1042(10) 0.6828(11) 0.2676(4) 0.030(3) Uani 1 1 d . .
O52 O -0.2647(11) 0.5369(11) 0.2669(5) 0.038(4) Uani 1 1 d . .
O53 O -0.3718(9) 0.9415(10) 0.2987(5) 0.031(3) Uani 1 1 d . .
O54 O -0.1973(9) 0.9694(9) 0.3558(4) 0.019(3) Uani 1 1 d . .
O55 O 0.0045(11) 0.5240(12) 0.4809(5) 0.040(4) Uani 1 1 d . .
O56 O 0.2491(10) 1.0212(11) 0.4354(5) 0.033(4) Uani 1 1 d . .
O57 O -0.0144(10) 1.0296(9) 0.5284(4) 0.024(3) Uani 1 1 d . U
O58 O -0.3560(10) 0.6862(11) 0.5420(4) 0.028(3) Uani 1 1 d . .
O59 O -0.3886(10) 0.8705(10) 0.6310(4) 0.025(3) Uani 1 1 d . .
O60 O -0.1717(10) 1.1311(9) 0.5600(4) 0.024(3) Uani 1 1 d . U
O61 O 0.1842(9) 0.5486(10) 0.3632(4) 0.030(3) Uani 1 1 d . .
O62 O 0.0652(11) 0.3904(11) 0.3255(5) 0.038(4) Uani 1 1 d . .
O63 O -0.0691(11) 1.0634(11) 0.2388(4) 0.034(4) Uani 1 1 d . .
O64 O -0.0017(11) 0.7354(10) 0.4610(5) 0.032(4) Uani 1 1 d . .
O65 O -0.2891(10) 0.7451(11) 0.2852(4) 0.029(3) Uani 1 1 d . .
O66 O -0.3713(10) 1.1023(11) 0.5260(4) 0.032(3) Uani 1 1 d . .
O67 O -0.2219(11) 0.7778(11) 0.7692(4) 0.033(4) Uani 1 1 d . .
O68 O -0.1206(10) 0.9494(10) 0.7366(4) 0.026(3) Uani 1 1 d D .
O69 O 0.0208(9) 0.9595(9) 0.6869(4) 0.021(3) Uani 1 1 d . .
O70 O -0.0454(11) 1.1495(11) 0.7225(4) 0.033(3) Uani 1 1 d . .
O71 O -0.2467(10) 0.5473(9) 0.5907(4) 0.027(3) Uani 1 1 d . .
O72 O -0.0740(9) 0.7555(10) 0.7135(4) 0.020(3) Uani 1 1 d . .
O73 O 0.0243(12) 1.1900(10) 0.5814(5) 0.039(4) Uani 1 1 d . .
O74 O -0.0838(10) 1.0978(10) 0.6396(4) 0.025(3) Uani 1 1 d . .
O75 O -0.2366(10) 1.0854(10) 0.6886(4) 0.026(3) Uani 1 1 d . .
O76 O -0.4418(10) 1.0632(12) 0.6639(4) 0.036(4) Uani 1 1 d D .
O77 O -0.5243(10) 0.7819(12) 0.5688(4) 0.036(4) Uani 1 1 d . .
O78 O -0.3089(10) 1.0489(10) 0.6073(4) 0.027(3) Uani 1 1 d . .
O79 O 0.5200(14) 0.0612(13) 0.4055(5) 0.058(5) Uani 1 1 d . .
O80 O 0.7050(14) 0.3170(13) 0.3224(6) 0.057(5) Uani 1 1 d . .
O81 O 0.5093(12) 0.7494(14) 0.6890(5) 0.052(4) Uani 1 1 d . .
O82 O 0.8111(18) 0.3789(17) 0.4066(8) 0.089(8) Uani 1 1 d . .
O83 O 0.3495(19) 0.665(3) 0.2591(9) 0.127(11) Uani 1 1 d . .
Ge1 Ge -0.14617(15) 0.84826(15) 0.61745(6) 0.0158(4) Uani 1 1 d . .
Ge2 Ge -0.02019(14) 0.78963(15) 0.35714(6) 0.0159(4) Uani 1 1 d . .
Mo1 Mo -0.39731(13) 0.78274(14) 0.58281(5) 0.0246(4) Uani 1 1 d . .
Mo2 Mo -0.23417(12) 0.70183(13) 0.40045(5) 0.0210(4) Uani 1 1 d . .
Mo3 Mo -0.27268(13) 0.86765(13) 0.31941(5) 0.0236(4) Uani 1 1 d . .
Mo4 Mo -0.19710(13) 0.80702(13) 0.71984(5) 0.0210(4) Uani 1 1 d . .
Mo5 Mo -0.27214(13) 1.02368(13) 0.54454(5) 0.0226(4) Uani 1 1 d . .
Mo6 Mo 0.18928(12) 0.88594(13) 0.30820(5) 0.0218(4) Uani 1 1 d . .
Mo7 Mo -0.26306(13) 0.60083(13) 0.63990(5) 0.0232(4) Uani 1 1 d . .
Mo8 Mo -0.33556(13) 1.00007(14) 0.65644(5) 0.0236(4) Uani 1 1 d . .
Mo9 Mo 0.13977(13) 0.95543(14) 0.42018(5) 0.0229(4) Uani 1 1 d . .
Mo10 Mo 0.11199(13) 0.88903(14) 0.65185(6) 0.0262(4) Uani 1 1 d . .
Mo11 Mo 0.05308(14) 0.71075(14) 0.57711(5) 0.0257(4) Uani 1 1 d . .
Mo12 Mo 0.01611(13) 0.60863(13) 0.44100(5) 0.0226(4) Uani 1 1 d . .
Mo13 Mo -0.03692(13) 1.07429(13) 0.57739(5) 0.0225(4) Uani 1 1 d . .
Mo14 Mo -0.09160(14) 1.04932(13) 0.68994(5) 0.0243(4) Uani 1 1 d . .
Mo15 Mo -0.08591(13) 1.04541(12) 0.38454(5) 0.0221(4) Uani 1 1 d . .
Mo16 Mo 0.21679(13) 0.68258(14) 0.39176(6) 0.0258(4) Uani 1 1 d . .
Mo17 Mo -0.20581(13) 0.61932(14) 0.30267(6) 0.0261(4) Uani 1 1 d . .
Mo18 Mo 0.04790(14) 0.51130(13) 0.34519(6) 0.0268(4) Uani 1 1 d . .
Mo19 Mo -0.04566(13) 0.97035(13) 0.27518(5) 0.0221(4) Uani 1 1 d . .
Mo20 Mo 0.01326(13) 0.65847(13) 0.67658(5) 0.0236(4) Uani 1 1 d . .
Mo21 Mo 0.03088(13) 0.70561(14) 0.25871(5) 0.0250(4) Uani 1 1 d . .
Mo22 Mo -0.21101(14) 0.65333(13) 0.54128(5) 0.0244(4) Uani 1 1 d . .
Er1 Er -0.07583(7) 0.88706(7) 0.48284(3) 0.0241(2) Uani 1 1 d . .

loop_
_atom_site_aniso_label
_atom_site_aniso_U_11
_atom_site_aniso_U_22
_atom_site_aniso_U_33
_atom_site_aniso_U_23
_atom_site_aniso_U_13
_atom_site_aniso_U_12
C1 0.028(9) 0.056(10) 0.040(10) -0.005(9) -0.004(8) 0.004(8)
C2 0.067(19) 0.048(16) 0.07(2) -0.008(15) 0.014(17) -0.012(14)
C3 0.030(13) 0.045(14) 0.071(19) -0.004(14) 0.019(14) 0.005(11)
C4 0.052(16) 0.049(16) 0.063(18) 0.004(14) 0.021(15) 0.004(13)
C5 0.019(13) 0.17(4) 0.037(16) 0.007(19) -0.010(12) 0.017(17)
C7 0.042(14) 0.041(14) 0.037(14) 0.013(11) 0.010(12) 0.012(11)
C8 0.068(18) 0.051(16) 0.041(15) 0.025(13) 0.016(14) -0.003(14)
C9 0.047(15) 0.055(16) 0.045(16) 0.013(13) -0.009(13) 0.013(13)
C10 0.013(10) 0.044(13) 0.035(12) 0.002(11) -0.005(10) 0.018(9)
C11 0.07(2) 0.036(15) 0.08(2) 0.007(14) 0.003(18) -0.027(14)
C12 0.040(14) 0.08(2) 0.025(13) 0.006(13) -0.009(12) -0.010(13)
C13 0.13(3) 0.049(18) 0.06(2) 0.000(15) 0.04(2) 0.000(19)
C14 0.08(2) 0.047(18) 0.10(3) -0.001(18) 0.01(2) -0.010(16)
C15 0.124(18) 0.124(18) 0.125(18) 0.008(12) 0.008(12) -0.011(11)
C16 0.120(16) 0.100(16) 0.100(16) 0.007(11) 0.008(11) -0.003(11)
C17 0.126(19) 0.125(19) 0.139(19) -0.012(12) 0.014(12) -0.005(12)
C18 0.121(17) 0.117(17) 0.121(18) 0.000(11) 0.006(12) -0.001(12)
C19 0.093(15) 0.091(14) 0.096(15) 0.003(11) 0.002(11) -0.015(11)
C20 0.100(16) 0.104(16) 0.114(16) 0.000(11) 0.001(11) -0.008(11)
N1 0.058(13) 0.038(11) 0.021(9) -0.003(9) 0.007(10) 0.007(10)
N2 0.066(10) 0.032(8) 0.032(8) 0.014(7) -0.010(8) 0.005(8)
N3 0.036(12) 0.039(11) 0.064(15) -0.014(11) 0.017(11) -0.027(9)
N4 0.11(2) 0.040(13) 0.065(17) 0.006(12) 0.059(17) -0.016(14)
N5 0.058(15) 0.045(13) 0.10(2) 0.034(14) 0.023(16) 0.012(11)
O1 0.030(7) 0.021(7) 0.013(7) -0.006(6) 0.003(6) -0.002(6)
O2 0.019(7) 0.029(8) 0.032(8) -0.004(6) 0.001(6) -0.008(6)
O3 0.020(7) 0.028(7) 0.016(7) -0.009(6) -0.001(6) 0.013(6)
O4 0.017(6) 0.021(7) 0.008(6) 0.005(5) 0.002(5) 0.002(5)
O5 0.021(7) 0.029(7) 0.018(7) 0.003(6) -0.002(6) -0.008(6)
O6 0.031(7) 0.027(6) 0.008(6) 0.003(5) 0.001(5) 0.006(5)
O7 0.035(8) 0.017(7) 0.016(7) 0.003(6) -0.001(6) -0.008(6)
O8 0.019(7) 0.024(7) 0.024(7) -0.008(6) 0.003(6) -0.004(6)
O9 0.029(8) 0.026(7) 0.019(7) -0.012(6) 0.009(6) -0.009(6)
O10 0.029(8) 0.025(7) 0.018(7) -0.005(6) 0.005(6) 0.008(6)
O11 0.037(9) 0.024(7) 0.037(9) 0.002(7) 0.013(7) -0.004(6)
O12 0.027(7) 0.031(8) 0.027(8) 0.004(6) 0.014(7) -0.001(6)
O13 0.023(7) 0.025(7) 0.020(7) 0.006(6) -0.003(6) 0.010(6)
O14 0.020(7) 0.024(7) 0.027(8) 0.006(6) -0.006(6) 0.003(6)
O15 0.030(8) 0.037(8) 0.027(8) 0.006(7) 0.007(7) 0.018(7)
O16 0.020(7) 0.011(6) 0.020(7) -0.002(5) 0.007(6) 0.000(5)
O17 0.018(7) 0.051(10) 0.042(9) -0.002(8) 0.002(7) 0.001(7)
O18 0.012(6) 0.034(8) 0.032(8) -0.010(7) 0.002(6) 0.008(6)
O19 0.021(7) 0.025(7) 0.014(7) 0.003(6) 0.002(6) 0.001(6)
O21 0.029(8) 0.036(8) 0.020(7) 0.004(7) 0.005(7) 0.004(6)
O22 0.036(9) 0.032(8) 0.016(7) 0.001(6) -0.001(7) 0.001(7)
O23 0.059(11) 0.062(11) 0.021(8) -0.004(8) 0.006(8) -0.001(9)
O24 0.032(7) 0.029(6) 0.006(6) 0.001(5) -0.004(5) -0.003(5)
O25 0.033(8) 0.032(8) 0.015(7) 0.009(6) 0.010(6) 0.010(6)
O26 0.030(8) 0.015(7) 0.029(8) 0.005(6) 0.010(7) 0.006(6)
O27 0.023(7) 0.031(8) 0.018(7) -0.006(6) 0.001(6) 0.003(6)
O28 0.034(8) 0.030(7) 0.013(7) -0.003(6) 0.008(6) -0.008(6)
O29 0.051(9) 0.025(7) 0.017(7) -0.001(6) 0.007(7) 0.003(7)
O30 0.032(8) 0.033(8) 0.025(8) -0.012(7) 0.004(7) -0.010(6)
O31 0.042(9) 0.028(8) 0.042(9) -0.006(7) 0.012(8) -0.003(7)
O32 0.023(6) 0.010(5) 0.011(6) -0.001(5) 0.003(5) 0.004(5)
O34 0.015(6) 0.020(7) 0.018(7) 0.008(6) 0.003(6) -0.005(5)
O35 0.050(9) 0.018(7) 0.031(8) -0.005(6) 0.025(8) -0.013(7)
O36 0.030(8) 0.033(8) 0.023(8) -0.001(6) 0.001(7) -0.008(6)
O37 0.026(8) 0.031(8) 0.021(7) -0.006(6) 0.002(6) -0.004(6)
O38 0.032(8) 0.035(8) 0.042(9) -0.005(7) 0.013(8) -0.014(7)
O39 0.017(7) 0.030(7) 0.015(7) 0.003(6) 0.008(6) 0.004(6)
O40 0.046(9) 0.028(8) 0.043(10) -0.008(7) 0.011(8) 0.020(7)
O41 0.037(9) 0.048(9) 0.023(8) 0.016(7) 0.002(7) 0.004(7)
O42 0.057(10) 0.039(9) 0.010(7) 0.000(6) 0.018(7) 0.002(8)
O43 0.020(6) 0.020(6) 0.015(6) 0.013(5) 0.004(5) 0.000(5)
O44 0.021(7) 0.035(8) 0.024(8) 0.000(6) 0.005(6) -0.007(6)
O45 0.035(8) 0.031(8) 0.024(8) 0.004(7) 0.003(7) 0.004(7)
O46 0.035(8) 0.016(7) 0.027(8) -0.004(6) -0.001(7) 0.000(6)
O47 0.035(8) 0.022(7) 0.031(8) 0.006(6) 0.014(7) 0.003(6)
O48 0.024(7) 0.019(6) 0.009(6) 0.004(5) -0.001(6) 0.002(5)
O49 0.012(7) 0.047(9) 0.030(8) 0.000(7) -0.005(6) -0.008(6)
O50 0.016(6) 0.023(7) 0.018(7) -0.010(6) 0.004(6) 0.011(5)
O51 0.036(8) 0.034(8) 0.019(7) 0.000(6) 0.004(7) -0.001(7)
O52 0.041(9) 0.029(8) 0.046(10) -0.014(7) 0.012(8) -0.005(7)
O53 0.019(7) 0.026(7) 0.048(9) 0.017(7) 0.011(7) 0.010(6)
O54 0.025(7) 0.012(6) 0.021(7) 0.002(5) 0.008(6) -0.006(5)
O55 0.041(9) 0.048(10) 0.034(9) 0.026(8) 0.014(8) 0.003(7)
O56 0.024(7) 0.035(8) 0.042(9) -0.009(7) 0.005(7) -0.013(6)
O57 0.036(7) 0.014(6) 0.025(6) 0.011(5) 0.013(6) -0.001(5)
O58 0.025(7) 0.048(9) 0.011(7) -0.016(6) 0.007(6) -0.014(7)
O59 0.022(7) 0.032(8) 0.021(7) -0.001(6) -0.001(6) -0.007(6)
O60 0.035(7) 0.012(6) 0.026(6) 0.013(5) 0.005(6) 0.001(5)
O61 0.014(7) 0.028(8) 0.045(9) -0.009(7) -0.005(7) -0.005(6)
O62 0.041(9) 0.023(8) 0.053(10) -0.007(7) 0.013(8) 0.001(7)
O63 0.041(9) 0.039(9) 0.021(8) 0.019(7) 0.000(7) 0.006(7)
O64 0.042(9) 0.022(8) 0.033(8) 0.000(6) 0.007(8) 0.019(7)
O65 0.032(8) 0.042(9) 0.014(7) -0.004(6) 0.003(7) -0.008(7)
O66 0.022(7) 0.048(9) 0.027(8) 0.003(7) 0.002(7) 0.014(7)
O67 0.042(9) 0.032(8) 0.027(8) 0.007(7) 0.011(7) 0.003(7)
O68 0.032(8) 0.031(8) 0.015(7) -0.013(6) -0.003(6) -0.006(6)
O69 0.029(7) 0.016(6) 0.019(7) -0.009(6) -0.001(6) 0.002(6)
O70 0.035(8) 0.036(8) 0.027(8) -0.004(7) -0.008(7) -0.001(7)
O71 0.039(8) 0.015(7) 0.028(8) -0.013(6) 0.011(7) -0.007(6)
O72 0.027(7) 0.022(7) 0.009(6) -0.006(5) -0.006(6) 0.003(6)
O73 0.056(10) 0.015(7) 0.047(10) 0.006(7) 0.003(9) -0.015(7)
O74 0.034(8) 0.027(7) 0.015(7) -0.002(6) 0.000(6) 0.008(6)
O75 0.030(8) 0.029(7) 0.016(7) -0.015(6) -0.004(6) 0.011(6)
O76 0.026(8) 0.050(9) 0.031(9) -0.002(7) 0.002(7) 0.021(7)
O77 0.021(7) 0.056(10) 0.030(8) -0.001(8) -0.001(7) -0.010(7)
O78 0.033(8) 0.028(7) 0.020(7) 0.004(6) -0.002(7) 0.005(6)
O79 0.074(13) 0.040(10) 0.054(12) -0.005(9) -0.024(10) 0.027(9)
O80 0.061(12) 0.052(11) 0.057(12) -0.022(10) 0.003(10) 0.004(9)
O81 0.042(10) 0.080(12) 0.029(9) -0.005(9) -0.011(8) -0.007(9)
O82 0.098(18) 0.081(16) 0.094(18) -0.031(14) 0.038(16) -0.035(13)
O83 0.081(18) 0.18(3) 0.12(2) 0.07(2) -0.009(18) 0.011(18)
Ge1 0.0183(10) 0.0176(10) 0.0117(9) 0.0004(8) 0.0024(8) 0.0012(8)
Ge2 0.0175(10) 0.0173(10) 0.0133(10) -0.0005(8) 0.0040(8) -0.0010(8)
Mo1 0.0213(9) 0.0322(10) 0.0200(9) 0.0016(8) 0.0016(8) -0.0020(8)
Mo2 0.0233(9) 0.0226(9) 0.0177(9) 0.0004(7) 0.0046(8) -0.0010(7)
Mo3 0.0219(9) 0.0268(9) 0.0221(9) 0.0042(8) 0.0024(8) 0.0007(7)
Mo4 0.0249(9) 0.0240(9) 0.0145(8) -0.0006(7) 0.0045(8) 0.0036(7)
Mo5 0.0264(9) 0.0266(9) 0.0155(8) 0.0035(7) 0.0059(8) 0.0077(8)
Mo6 0.0227(9) 0.0258(9) 0.0182(9) -0.0007(7) 0.0081(8) -0.0028(7)
Mo7 0.0297(10) 0.0208(9) 0.0196(9) 0.0010(7) 0.0053(8) -0.0029(7)
Mo8 0.0253(9) 0.0302(10) 0.0163(9) 0.0024(8) 0.0073(8) 0.0076(8)
Mo9 0.0224(9) 0.0291(10) 0.0174(9) -0.0052(8) 0.0036(8) -0.0041(8)
Mo10 0.0230(9) 0.0280(10) 0.0270(10) -0.0011(8) 0.0001(8) -0.0005(8)
Mo11 0.0337(10) 0.0262(9) 0.0181(9) -0.0003(8) 0.0067(8) 0.0104(8)
Mo12 0.0275(9) 0.0222(9) 0.0187(9) 0.0007(8) 0.0052(8) 0.0027(7)
Mo13 0.0294(9) 0.0193(8) 0.0193(9) -0.0017(7) 0.0050(8) -0.0024(7)
Mo14 0.0317(10) 0.0234(9) 0.0177(9) -0.0044(8) 0.0027(8) -0.0017(8)
Mo15 0.0316(10) 0.0183(8) 0.0174(9) 0.0026(7) 0.0072(8) 0.0034(7)
Mo16 0.0226(9) 0.0310(10) 0.0241(9) 0.0019(8) 0.0040(8) 0.0025(8)
Mo17 0.0277(10) 0.0289(10) 0.0218(9) -0.0053(8) 0.0030(8) -0.0064(8)
Mo18 0.0349(10) 0.0209(9) 0.0251(10) -0.0034(8) 0.0056(8) 0.0014(8)
Mo19 0.0288(10) 0.0239(9) 0.0143(8) 0.0031(7) 0.0051(8) -0.0012(7)
Mo20 0.0303(10) 0.0226(9) 0.0179(9) 0.0004(8) 0.0020(8) 0.0050(8)
Mo21 0.0302(10) 0.0276(9) 0.0186(9) -0.0044(8) 0.0085(8) -0.0025(8)
Mo22 0.0363(10) 0.0214(9) 0.0167(9) -0.0025(7) 0.0083(8) -0.0031(8)
Er1 0.0271(5) 0.0246(5) 0.0211(5) 0.0004(4) 0.0052(4) 0.0012(4)

loop_
_atom_type_symbol
_atom_type_description
_atom_type_scat_dispersion_real
_atom_type_scat_dispersion_imag
_atom_type_scat_source
C C 0.0033 0.0016 'International Tables Vol C Tables 4.2.6.8 and 6.1.1.4'
N N 0.0061 0.0033 'International Tables Vol C Tables 4.2.6.8 and 6.1.1.4'
O O 0.0106 0.0060 'International Tables Vol C Tables 4.2.6.8 and 6.1.1.4'
Ge Ge 0.1547 1.8001 'International Tables Vol C Tables 4.2.6.8 and 6.1.1.4'
Mo Mo -1.6832 0.6857 'International Tables Vol C Tables 4.2.6.8 and 6.1.1.4'
Er Er -0.2586 4.9576 'International Tables Vol C Tables 4.2.6.8 and 6.1.1.4'
H H 0.0000 0.0000 'International Tables Vol C Tables 4.2.6.8 and 6.1.1.4'

loop_
_geom_angle_atom_site_label_1
_geom_angle_atom_site_label_2
_geom_angle_atom_site_label_3
_geom_angle
N1 C1 C2 110(2)
O79 C2 C1 111(2)
N1 C3 C4 111(2)
O79 C4 C3 113(2)
C6 C5 N2 103(2)
O80 C6 C5 124(2)
N2 C7 C8 110.4(19)
O80 C8 C7 116.7(19)
N3 C9 C10 106(2)
O81 C10 C9 110.2(17)
N3 C11 C12 110(2)
C11 C12 O81 111(2)
N4 C13 C14 110(2)
C13 C14 O82 107(3)
N4 C15 C16 104(3)
O82 C16 C15 115(3)
N5 C17 C18 119(4)
C17 C18 O83 105(4)
C20 C19 O83 112(3)
N5 C20 C19 116(4)
C1 N1 C3 112.2(18)
C7 N2 C5 111.6(18)
C11 N3 C9 115.6(19)
C13 N4 C15 109(3)
C20 N5 C17 112(3)
Mo9 O1 Er1 131.7(7)
Mo15 O2 Er1 133.5(7)
Mo5 O3 Er1 138.0(7)
Ge1 O4 Mo13 128.9(7)
Ge1 O4 Mo5 127.6(6)
Mo13 O4 Mo5 95.6(4)
Mo10 O5 Mo13 159.4(7)
Mo10 O6 Mo20 117.2(7)
Mo11 O7 Mo22 140.0(7)
Ge1 O8 Mo1 120.3(6)
Ge1 O8 Mo22 121.6(6)
Mo1 O8 Mo22 93.9(5)
Ge1 O8 Mo7 125.3(7)
Mo1 O8 Mo7 93.3(4)
Mo22 O8 Mo7 94.6(4)
Mo4 O9 Mo7 146.2(7)
Mo8 O10 Mo4 117.1(5)
Mo7 O12 Mo1 118.7(6)
Mo7 O13 Mo20 163.1(7)
Mo20 O14 Mo11 118.0(6)
Ge1 O16 Mo10 122.1(6)
Ge1 O16 Mo11 120.9(6)
Mo10 O16 Mo11 93.8(4)
Ge1 O16 Mo20 125.3(6)
Mo10 O16 Mo20 92.9(5)
Mo11 O16 Mo20 93.8(4)
Mo10 O18 Mo11 118.3(6)
Mo1 O19 Mo5 157.8(7)
Ge1 O20 Mo4 122.0(6)
Ge1 O20 Mo14 117.1(6)
Mo4 O20 Mo14 101.9(5)
Ge1 O20 Mo8 116.9(6)
Mo4 O20 Mo8 102.4(4)
Mo14 O20 Mo8 91.3(4)
Mo11 O21 Er1 154.8(8)
Mo22 O22 Er1 161.5(8)
Mo2 O24 Er1 153.6(7)
Mo12 O25 Mo16 118.4(7)
Mo16 O26 Mo6 147.4(7)
Mo6 O27 Mo9 156.6(7)
Mo9 O28 Mo15 114.0(6)
Mo19 O30 Mo15 145.5(7)
Ge2 O32 Mo2 119.7(6)
Ge2 O32 Mo3 122.5(6)
Mo2 O32 Mo3 95.4(4)
Ge2 O32 Mo17 123.3(5)
Mo2 O32 Mo17 96.3(4)
Mo3 O32 Mo17 92.6(4)
Mo19 O33 Mo3 146.9(7)
Ge2 O34 Mo21 119.5(6)
Ge2 O34 Mo19 119.2(6)
Mo21 O34 Mo19 102.7(5)
Ge2 O34 Mo6 121.1(6)
Mo21 O34 Mo6 95.3(4)
Mo19 O34 Mo6 93.6(4)
Mo6 O35 Mo19 119.2(6)
Mo21 O36 Mo18 147.2(8)
Mo21 O37 Mo6 120.3(6)
Ge2 O39 Mo9 126.1(6)
Ge2 O39 Mo15 127.2(7)
Mo9 O39 Mo15 96.9(5)
Mo19 O41 Mo21 120.3(7)
Mo3 O43 Mo2 118.1(6)
Mo17 O44 Mo2 120.5(6)
Mo17 O45 Mo18 157.8(8)
Mo2 O46 Mo12 138.9(7)
Mo18 O47 Mo12 119.1(6)
Ge2 O48 Mo16 119.2(6)
Ge2 O48 Mo12 121.1(6)
Mo16 O48 Mo12 93.5(4)
Ge2 O48 Mo18 128.1(6)
Mo16 O48 Mo18 92.7(4)
Mo12 O48 Mo18 93.7(4)
Mo16 O50 Mo9 152.7(7)
Mo21 O51 Mo17 148.9(8)
Mo15 O54 Mo3 160.7(7)
Mo13 O57 Er1 136.3(6)
Mo1 O58 Mo22 119.5(7)
Mo1 O59 Mo8 146.1(7)
Mo5 O60 Mo13 113.2(6)
Mo18 O61 Mo16 121.1(7)
Mo12 O64 Er1 162.7(8)
Mo3 O65 Mo17 117.7(7)
Mo14 O68 Mo4 117.5(6)
Mo14 O69 Mo10 147.5(7)
Mo7 O71 Mo22 118.9(6)
Mo4 O72 Mo20 145.8(7)
Mo14 O74 Mo13 149.0(7)
Mo8 O75 Mo14 119.0(6)
Mo8 O78 Mo5 151.1(7)
C4 O79 C2 108(2)
C8 O80 C6 107(2)
C10 O81 C12 111.3(16)
C16 O82 C14 102(3)
C19 O83 C18 109(3)
O16 Ge1 O8 106.9(6)
O16 Ge1 O4 110.0(5)
O8 Ge1 O4 111.4(6)
O16 Ge1 O20 108.9(6)
O8 Ge1 O20 109.3(6)
O4 Ge1 O20 110.2(5)
O39 Ge2 O48 113.1(6)
O39 Ge2 O32 111.1(5)
O48 Ge2 O32 105.6(6)
O39 Ge2 O34 108.1(6)
O48 Ge2 O34 109.9(5)
O32 Ge2 O34 109.0(6)
O77 Mo1 O19 103.8(6)
O77 Mo1 O59 101.2(6)
O19 Mo1 O59 88.0(5)
O77 Mo1 O58 99.0(6)
O19 Mo1 O58 90.9(5)
O59 Mo1 O58 159.4(6)
O77 Mo1 O12 97.2(6)
O19 Mo1 O12 159.0(6)
O59 Mo1 O12 86.5(6)
O58 Mo1 O12 87.2(6)
O77 Mo1 O8 168.5(6)
O19 Mo1 O8 85.3(5)
O59 Mo1 O8 86.0(5)
O58 Mo1 O8 73.5(5)
O12 Mo1 O8 74.0(5)
O31 Mo2 O24 104.3(6)
O31 Mo2 O46 104.6(7)
O24 Mo2 O46 98.3(6)
O31 Mo2 O43 91.8(6)
O24 Mo2 O43 90.7(6)
O46 Mo2 O43 158.6(5)
O31 Mo2 O44 93.9(6)
O24 Mo2 O44 159.2(5)
O46 Mo2 O44 86.6(6)
O43 Mo2 O44 78.6(5)
O31 Mo2 O32 157.8(7)
O24 Mo2 O32 90.8(5)
O46 Mo2 O32 88.9(5)
O43 Mo2 O32 71.5(4)
O44 Mo2 O32 69.1(4)
O53 Mo3 O43 101.8(6)
O53 Mo3 O65 100.7(7)
O43 Mo3 O65 92.4(6)
O53 Mo3 O54 101.3(6)
O43 Mo3 O54 93.3(5)
O65 Mo3 O54 155.6(6)
O53 Mo3 O33 97.5(6)
O43 Mo3 O33 160.6(5)
O65 Mo3 O33 84.9(5)
O54 Mo3 O33 81.9(5)
O53 Mo3 O32 174.4(5)
O43 Mo3 O32 74.5(5)
O65 Mo3 O32 75.4(5)
O54 Mo3 O32 83.3(5)
O33 Mo3 O32 86.3(4)
O67 Mo4 O72 107.2(6)
O67 Mo4 O9 105.5(6)
O72 Mo4 O9 96.2(6)
O67 Mo4 O68 94.5(6)
O72 Mo4 O68 85.9(5)
O9 Mo4 O68 158.2(6)
O67 Mo4 O10 93.3(6)
O72 Mo4 O10 157.6(5)
O9 Mo4 O10 86.6(6)
O68 Mo4 O10 83.6(5)
O67 Mo4 O20 158.7(5)
O72 Mo4 O20 87.2(5)
O9 Mo4 O20 87.9(5)
O68 Mo4 O20 70.6(5)
O10 Mo4 O20 70.6(4)
O66 Mo5 O3 104.0(6)
O66 Mo5 O60 99.0(6)
O3 Mo5 O60 98.6(6)
O66 Mo5 O19 98.0(6)
O3 Mo5 O19 95.8(6)
O60 Mo5 O19 154.3(5)
O66 Mo5 O78 90.2(6)
O3 Mo5 O78 165.3(5)
O60 Mo5 O78 82.4(5)
O19 Mo5 O78 78.4(5)
O66 Mo5 O4 168.0(6)
O3 Mo5 O4 86.5(5)
O60 Mo5 O4 73.5(5)
O19 Mo5 O4 86.3(5)
O78 Mo5 O4 79.6(5)
O66 Mo5 Mo13 132.3(5)
O3 Mo5 Mo13 85.1(4)
O60 Mo5 Mo13 33.6(4)
O19 Mo5 Mo13 128.1(4)
O78 Mo5 Mo13 87.9(4)
O4 Mo5 Mo13 41.8(3)
O38 Mo6 O27 101.6(6)
O38 Mo6 O35 105.2(7)
O27 Mo6 O35 95.0(6)
O38 Mo6 O37 100.7(6)
O27 Mo6 O37 154.1(6)
O35 Mo6 O37 91.8(6)
O38 Mo6 O26 96.7(6)
O27 Mo6 O26 84.6(6)
O35 Mo6 O26 157.7(5)
O37 Mo6 O26 79.8(5)
O38 Mo6 O34 172.1(6)
O27 Mo6 O34 86.2(5)
O35 Mo6 O34 75.1(5)
O37 Mo6 O34 71.5(5)
O26 Mo6 O34 82.6(5)
O11 Mo7 O71 104.0(6)
O11 Mo7 O13 103.2(6)
O71 Mo7 O13 95.9(6)
O11 Mo7 O12 98.7(6)
O71 Mo7 O12 93.5(6)
O13 Mo7 O12 153.2(6)
O11 Mo7 O9 96.4(6)
O71 Mo7 O9 159.5(5)
O13 Mo7 O9 80.3(5)
O12 Mo7 O9 82.1(6)
O11 Mo7 O8 172.3(6)
O71 Mo7 O8 76.6(5)
O13 Mo7 O8 84.3(5)
O12 Mo7 O8 73.6(5)
O9 Mo7 O8 82.9(5)
O76 Mo8 O78 102.3(7)
O76 Mo8 O75 100.6(6)
O78 Mo8 O75 95.9(6)
O76 Mo8 O59 101.6(7)
O78 Mo8 O59 90.6(6)
O75 Mo8 O59 154.9(6)
O76 Mo8 O10 97.6(6)
O78 Mo8 O10 159.6(5)
O75 Mo8 O10 84.5(6)
O59 Mo8 O10 81.2(5)
O76 Mo8 O20 166.4(6)
O78 Mo8 O20 90.7(5)
O75 Mo8 O20 73.8(5)
O59 Mo8 O20 81.9(5)
O10 Mo8 O20 69.8(4)
O56 Mo9 O1 101.3(6)
O56 Mo9 O28 97.2(6)
O1 Mo9 O28 97.4(5)
O56 Mo9 O50 99.8(6)
O1 Mo9 O50 95.1(5)
O28 Mo9 O50 156.5(5)
O56 Mo9 O27 92.0(6)
O1 Mo9 O27 166.4(6)
O28 Mo9 O27 83.7(5)
O50 Mo9 O27 79.6(5)
O56 Mo9 O39 168.3(6)
O1 Mo9 O39 86.9(5)
O28 Mo9 O39 73.3(5)
O50 Mo9 O39 87.6(5)
O27 Mo9 O39 80.4(5)
O17 Mo10 O18 100.7(6)
O17 Mo10 O5 103.6(6)
O18 Mo10 O5 91.1(6)
O17 Mo10 O6 97.3(7)
O18 Mo10 O6 89.7(6)
O5 Mo10 O6 158.6(6)
O17 Mo10 O69 98.9(6)
O18 Mo10 O69 160.4(5)
O5 Mo10 O69 85.2(5)
O6 Mo10 O69 86.9(5)
O17 Mo10 O16 171.4(6)
O18 Mo10 O16 75.3(5)
O5 Mo10 O16 84.2(5)
O6 Mo10 O16 75.3(5)
O69 Mo10 O16 85.2(5)
O40 Mo11 O21 106.3(7)
O40 Mo11 O7 101.3(7)
O21 Mo11 O7 95.8(6)
O40 Mo11 O18 97.6(7)
O21 Mo11 O18 93.8(6)
O7 Mo11 O18 155.4(5)
O40 Mo11 O14 90.6(6)
O21 Mo11 O14 163.0(5)
O7 Mo11 O14 82.7(5)
O18 Mo11 O14 81.6(5)
O40 Mo11 O16 159.4(6)
O21 Mo11 O16 92.3(5)
O7 Mo11 O16 85.1(5)
O18 Mo11 O16 71.9(5)
O14 Mo11 O16 70.7(4)
O55 Mo12 O64 105.7(7)
O55 Mo12 O25 100.9(6)
O64 Mo12 O25 99.6(6)
O55 Mo12 O46 98.3(6)
O64 Mo12 O46 89.6(6)
O25 Mo12 O46 155.6(5)
O55 Mo12 O47 92.3(7)
O64 Mo12 O47 160.2(6)
O25 Mo12 O47 85.0(5)
O46 Mo12 O47 79.2(5)
O55 Mo12 O48 162.7(6)
O64 Mo12 O48 91.6(5)
O25 Mo12 O48 74.6(5)
O46 Mo12 O48 82.6(5)
O47 Mo12 O48 70.8(4)
O73 Mo13 O57 103.2(7)
O73 Mo13 O5 100.3(7)
O57 Mo13 O5 98.8(6)
O73 Mo13 O60 96.6(7)
O57 Mo13 O60 95.5(6)
O5 Mo13 O60 154.7(5)
O73 Mo13 O4 166.6(6)
O57 Mo13 O4 87.4(5)
O5 Mo13 O4 85.9(5)
O60 Mo13 O4 73.9(5)
O73 Mo13 O74 89.5(6)
O57 Mo13 O74 167.3(5)
O5 Mo13 O74 78.5(5)
O60 Mo13 O74 83.0(5)
O4 Mo13 O74 80.0(5)
O73 Mo13 Mo5 129.6(6)
O57 Mo13 Mo5 83.4(5)
O5 Mo13 Mo5 128.4(4)
O60 Mo13 Mo5 33.3(4)
O4 Mo13 Mo5 42.6(3)
O74 Mo13 Mo5 88.6(4)
O70 Mo14 O74 105.1(6)
O70 Mo14 O69 104.6(6)
O74 Mo14 O69 92.3(6)
O70 Mo14 O75 96.9(6)
O74 Mo14 O75 93.0(6)
O69 Mo14 O75 155.7(5)
O70 Mo14 O68 94.9(6)
O74 Mo14 O68 160.1(6)
O69 Mo14 O68 82.7(5)
O75 Mo14 O68 84.3(6)
O70 Mo14 O20 162.3(5)
O74 Mo14 O20 90.4(5)
O69 Mo14 O20 83.0(5)
O75 Mo14 O20 73.3(5)
O68 Mo14 O20 69.9(5)
O29 Mo15 O2 103.1(6)
O29 Mo15 O54 100.4(6)
O2 Mo15 O54 98.8(5)
O29 Mo15 O28 97.5(6)
O2 Mo15 O28 94.9(6)
O54 Mo15 O28 154.3(5)
O29 Mo15 O30 90.2(6)
O2 Mo15 O30 166.6(6)
O54 Mo15 O30 80.3(5)
O28 Mo15 O30 81.3(5)
O29 Mo15 O39 167.6(5)
O2 Mo15 O39 85.8(5)
O54 Mo15 O39 86.6(5)
O28 Mo15 O39 72.9(5)
O30 Mo15 O39 80.8(5)
O49 Mo16 O26 102.2(6)
O49 Mo16 O50 101.8(6)
O26 Mo16 O50 91.0(5)
O49 Mo16 O61 99.0(6)
O26 Mo16 O61 92.1(6)
O50 Mo16 O61 157.8(5)
O49 Mo16 O25 96.7(6)
O26 Mo16 O25 161.1(6)
O50 Mo16 O25 86.2(5)
O61 Mo16 O25 83.9(6)
O49 Mo16 O48 167.2(6)
O26 Mo16 O48 88.4(5)
O50 Mo16 O48 85.0(5)
O61 Mo16 O48 73.2(5)
O25 Mo16 O48 72.8(5)
O52 Mo17 O44 105.5(6)
O52 Mo17 O45 102.3(7)
O44 Mo17 O45 94.7(6)
O52 Mo17 O65 95.9(7)
O44 Mo17 O65 90.8(6)
O45 Mo17 O65 158.8(6)
O52 Mo17 O51 98.2(6)
O44 Mo17 O51 156.2(6)
O45 Mo17 O51 82.6(6)
O65 Mo17 O51 84.1(5)
O52 Mo17 O32 169.6(6)
O44 Mo17 O32 73.7(5)
O45 Mo17 O32 88.1(5)
O65 Mo17 O32 73.8(5)
O51 Mo17 O32 82.5(5)
O62 Mo18 O47 102.7(7)
O62 Mo18 O61 100.5(6)
O47 Mo18 O61 92.9(6)
O62 Mo18 O45 101.3(7)
O47 Mo18 O45 94.5(6)
O61 Mo18 O45 154.8(6)
O62 Mo18 O36 98.8(6)
O47 Mo18 O36 158.5(6)
O61 Mo18 O36 82.5(6)
O45 Mo18 O36 81.8(5)
O62 Mo18 O48 173.3(6)
O47 Mo18 O48 76.2(5)
O61 Mo18 O48 73.1(5)
O45 Mo18 O48 85.3(5)
O36 Mo18 O48 82.4(5)
O63 Mo19 O30 106.1(7)
O63 Mo19 O33 104.2(6)
O30 Mo19 O33 96.0(6)
O63 Mo19 O41 95.9(6)
O30 Mo19 O41 156.0(6)
O33 Mo19 O41 87.6(6)
O63 Mo19 O35 94.9(6)
O30 Mo19 O35 86.5(6)
O33 Mo19 O35 159.1(5)
O41 Mo19 O35 82.1(5)
O63 Mo19 O34 160.8(6)
O30 Mo19 O34 87.2(6)
O33 Mo19 O34 87.7(5)
O41 Mo19 O34 69.2(5)
O35 Mo19 O34 71.7(5)
O15 Mo20 O14 104.6(6)
O15 Mo20 O13 100.3(6)
O14 Mo20 O13 96.5(6)
O15 Mo20 O6 100.5(6)
O14 Mo20 O6 94.7(5)
O13 Mo20 O6 153.0(5)
O15 Mo20 O72 96.1(5)
O14 Mo20 O72 159.3(5)
O13 Mo20 O72 79.7(5)
O6 Mo20 O72 81.1(5)
O15 Mo20 O16 174.3(6)
O14 Mo20 O16 77.5(5)
O13 Mo20 O16 84.6(5)
O6 Mo20 O16 73.9(5)
O72 Mo20 O16 81.8(4)
O42 Mo21 O36 103.3(6)
O42 Mo21 O51 105.4(7)
O36 Mo21 O51 91.7(6)
O42 Mo21 O37 96.5(6)
O36 Mo21 O37 93.3(6)
O51 Mo21 O37 155.9(6)
O42 Mo21 O41 95.5(6)
O36 Mo21 O41 161.1(6)
O51 Mo21 O41 84.2(6)
O37 Mo21 O41 83.5(6)
O42 Mo21 O34 160.5(5)
O36 Mo21 O34 93.7(5)
O51 Mo21 O34 83.3(5)
O37 Mo21 O34 72.8(5)
O41 Mo21 O34 67.6(5)
O23 Mo22 O22 104.1(7)
O23 Mo22 O7 100.1(7)
O22 Mo22 O7 91.2(6)
O23 Mo22 O58 99.9(7)
O22 Mo22 O58 98.7(6)
O7 Mo22 O58 154.8(5)
O23 Mo22 O71 92.0(6)
O22 Mo22 O71 163.7(6)
O7 Mo22 O71 83.6(5)
O58 Mo22 O71 80.5(5)
O23 Mo22 O8 161.0(6)
O22 Mo22 O8 94.3(5)
O7 Mo22 O8 84.2(5)
O58 Mo22 O8 72.1(5)
O71 Mo22 O8 69.8(4)
O64 Er1 O2 119.0(5)
O64 Er1 O22 81.0(5)
O2 Er1 O22 133.7(5)
O64 Er1 O24 70.7(5)
O2 Er1 O24 76.4(5)
O22 Er1 O24 72.0(4)
O64 Er1 O1 75.4(5)
O2 Er1 O1 77.4(4)
O22 Er1 O1 148.1(5)
O24 Er1 O1 118.3(4)
O64 Er1 O3 149.5(5)
O2 Er1 O3 71.1(4)
O22 Er1 O3 73.4(5)
O24 Er1 O3 85.6(4)
O1 Er1 O3 134.3(4)
O64 Er1 O21 72.7(5)
O2 Er1 O21 152.8(5)
O22 Er1 O21 69.7(5)
O24 Er1 O21 130.1(4)
O1 Er1 O21 82.9(4)
O3 Er1 O21 112.2(4)
O64 Er1 O57 133.4(5)
O2 Er1 O57 83.2(4)
O22 Er1 O57 114.2(4)
O24 Er1 O57 154.8(5)
O1 Er1 O57 70.3(4)
O3 Er1 O57 73.8(4)
O21 Er1 O57 72.6(4)

loop_
_geom_bond_atom_site_label_1
_geom_bond_atom_site_label_2
_geom_bond_distance
C1 N1 1.39(3)
C1 C2 1.52(3)
C2 O79 1.50(3)
C3 N1 1.49(3)
C3 C4 1.53(3)
C4 O79 1.32(3)
C5 C6 1.43(2)
C5 N2 1.58(3)
C6 O80 1.34(3)
C7 N2 1.43(3)
C7 C8 1.43(3)
C8 O80 1.33(3)
C9 N3 1.47(3)
C9 C10 1.50(3)
C10 O81 1.49(2)
C11 N3 1.40(3)
C11 C12 1.46(3)
C12 O81 1.52(3)
C13 N4 1.37(4)
C13 C14 1.53(4)
C14 O82 1.58(4)
C15 N4 1.42(5)
C15 C16 1.53(5)
C16 O82 1.41(4)
C17 N5 1.35(5)
C17 C18 1.36(5)
C18 O83 1.60(4)
C19 C20 1.35(4)
C19 O83 1.49(4)
C20 N5 1.29(4)
O1 Mo9 1.742(12)
O1 Er1 2.361(12)
O2 Mo15 1.745(13)
O2 Er1 2.322(14)
O3 Mo5 1.723(11)
O3 Er1 2.375(11)
O4 Ge1 1.724(11)
O4 Mo13 2.156(12)
O4 Mo5 2.187(12)
O5 Mo10 1.887(13)
O5 Mo13 1.926(13)
O6 Mo10 1.945(12)
O6 Mo20 1.945(13)
O7 Mo11 1.890(13)
O7 Mo22 1.948(13)
O8 Ge1 1.716(12)
O8 Mo1 2.266(12)
O8 Mo22 2.304(12)
O8 Mo7 2.314(13)
O9 Mo4 1.777(12)
O9 Mo7 2.093(12)
O10 Mo8 2.052(13)
O10 Mo4 2.117(12)
O11 Mo7 1.665(13)
O12 Mo7 1.915(14)
O12 Mo1 1.956(13)
O13 Mo7 1.894(13)
O13 Mo20 1.908(13)
O14 Mo20 1.756(13)
O14 Mo11 2.174(13)
O15 Mo20 1.674(13)
O16 Ge1 1.712(12)
O16 Mo10 2.261(12)
O16 Mo11 2.303(11)
O16 Mo20 2.321(12)
O17 Mo10 1.671(14)
O18 Mo10 1.870(12)
O18 Mo11 2.009(13)
O19 Mo1 1.845(12)
O19 Mo5 1.959(12)
O20 Ge1 1.740(11)
O20 Mo4 2.234(12)
O20 Mo14 2.321(12)
O20 Mo8 2.328(12)
O21 Mo11 1.716(13)
O21 Er1 2.379(14)
O22 Mo22 1.733(13)
O22 Er1 2.338(13)
O23 Mo22 1.700(16)
O24 Mo2 1.727(13)
O24 Er1 2.339(13)
O25 Mo12 1.869(13)
O25 Mo16 2.032(12)
O26 Mo16 1.795(13)
O26 Mo6 2.076(12)
O27 Mo6 1.779(12)
O27 Mo9 2.147(12)
O28 Mo9 1.935(14)
O28 Mo15 1.956(14)
O29 Mo15 1.691(13)
O30 Mo19 1.768(13)
O30 Mo15 2.156(13)
O31 Mo2 1.638(13)
O32 Ge2 1.742(12)
O32 Mo2 2.240(11)
O32 Mo3 2.289(12)
O32 Mo17 2.302(12)
O33 Mo19 1.803(12)
O33 Mo3 2.030(11)
O34 Ge2 1.754(11)
O34 Mo21 2.268(12)
O34 Mo19 2.276(12)
O34 Mo6 2.289(11)
O35 Mo6 1.819(15)
O35 Mo19 2.035(14)
O36 Mo21 1.828(14)
O36 Mo18 2.036(13)
O37 Mo21 1.915(13)
O37 Mo6 1.969(13)
O38 Mo6 1.651(13)
O39 Ge2 1.702(12)
O39 Mo9 2.180(13)
O39 Mo15 2.180(12)
O40 Mo11 1.685(12)
O41 Mo19 1.990(15)
O41 Mo21 2.102(14)
O42 Mo21 1.674(13)
O43 Mo3 1.832(11)
O43 Mo2 2.070(12)
O44 Mo17 1.767(12)
O44 Mo2 2.127(13)
O45 Mo17 1.895(14)
O45 Mo18 1.897(14)
O46 Mo2 1.816(13)
O46 Mo12 2.028(14)
O47 Mo18 1.804(13)
O47 Mo12 2.133(13)
O48 Ge2 1.725(12)
O48 Mo16 2.278(12)
O48 Mo12 2.323(11)
O48 Mo18 2.334(12)
O49 Mo16 1.669(13)
O50 Mo16 1.904(11)
O50 Mo9 1.940(11)
O51 Mo21 1.848(13)
O51 Mo17 2.007(13)
O52 Mo17 1.681(14)
O53 Mo3 1.680(13)
O54 Mo15 1.904(12)
O54 Mo3 1.940(12)
O55 Mo12 1.694(13)
O56 Mo9 1.685(13)
O57 Mo13 1.734(13)
O57 Er1 2.410(13)
O58 Mo1 1.918(12)
O58 Mo22 1.949(13)
O59 Mo1 1.905(13)
O59 Mo8 1.928(13)
O60 Mo5 1.920(13)
O60 Mo13 1.935(13)
O61 Mo18 1.880(12)
O61 Mo16 1.953(13)
O62 Mo18 1.679(13)
O63 Mo19 1.668(13)
O64 Mo12 1.753(13)
O64 Er1 2.294(12)
O65 Mo3 1.902(13)
O65 Mo17 1.976(14)
O66 Mo5 1.694(13)
O67 Mo4 1.701(13)
O68 Mo14 2.035(13)
O68 Mo4 2.102(12)
O69 Mo14 1.871(12)
O69 Mo10 1.950(11)
O70 Mo14 1.715(14)
O71 Mo7 1.762(12)
O71 Mo22 2.172(13)
O72 Mo4 1.773(12)
O72 Mo20 2.129(12)
O73 Mo13 1.666(12)
O74 Mo14 1.751(13)
O74 Mo13 2.185(12)
O75 Mo8 1.908(13)
O75 Mo14 1.952(13)
O76 Mo8 1.646(12)
O77 Mo1 1.679(14)
O78 Mo8 1.771(13)
O78 Mo5 2.159(13)
Mo5 Mo13 3.218(2)
